data_7052193
loop_
_publ_author_name
'Sanmart\'in, Jes\'us'
'Novio, Fernando'
'Garc\'ia-Deibe, Ana M.'
'Fondo, Matilde'
'Bermejo, Manuel R.'

_publ_section_title
;
 Trimorphism of an asymmetric disulfonamide Schiff base
;
_journal_issue 9
_journal_name_full 'New Journal of Chemistry'
_journal_page_first 1605
_journal_paper_doi 10.1039/b704195k
_journal_volume 31
_journal_year 2007
_chemical_formula_moiety 'C28 H27 N3 O4 S2'
_chemical_formula_sum 'C28 H27 N3 O4 S2'
_chemical_formula_weight 533.65
_chemical_name_systematic
;
?
;
_space_group_IT_number 14
_symmetry_cell_setting monoclinic
_symmetry_space_group_name_Hall '-P 2yn'
_symmetry_space_group_name_H-M 'P 1 21/n 1'
_atom_sites_solution_hydrogens geom
_atom_sites_solution_primary direct
_atom_sites_solution_secondary difmap
_audit_creation_method SHELXL-97
_cell_angle_alpha 90.00
_cell_angle_beta 105.144(3)
_cell_angle_gamma 90.00
_cell_formula_units_Z 4
_cell_length_a 9.0457(15)
_cell_length_b 18.882(3)
_cell_length_c 16.057(3)
_cell_measurement_reflns_used 1732
_cell_measurement_temperature 293(2)
_cell_measurement_theta_max 23.519
_cell_measurement_theta_min 2.359
_cell_volume 2647.3(8)
_computing_cell_refinement 'BRUKER Smart'
_computing_data_collection 'BRUKER Smart'
_computing_molecular_graphics 'ORTEP-3 for Windows (Farrugia, 1997)'
_computing_structure_refinement 'SHELXL-97 (Sheldrick, 1997)'
_computing_structure_solution 'SIR-92 (Altomare, 1993)'
_diffrn_ambient_temperature 293(2)
_diffrn_measured_fraction_theta_full 0.998
_diffrn_measured_fraction_theta_max 0.998
_diffrn_measurement_device_type 'Bruker Smart CCD-1000'
_diffrn_measurement_method 'omega scans'
_diffrn_radiation_monochromator graphite
_diffrn_radiation_source 'fine-focus sealed tube'
_diffrn_radiation_type MoK\a
_diffrn_radiation_wavelength 0.71073
_diffrn_reflns_av_R_equivalents 0.0398
_diffrn_reflns_av_sigmaI/netI 0.0422
_diffrn_reflns_limit_h_max 10
_diffrn_reflns_limit_h_min -11
_diffrn_reflns_limit_k_max 23
_diffrn_reflns_limit_k_min 0
_diffrn_reflns_limit_l_max 20
_diffrn_reflns_limit_l_min 0
_diffrn_reflns_number 24691
_diffrn_reflns_theta_full 26.37
_diffrn_reflns_theta_max 26.37
_diffrn_reflns_theta_min 1.70
_exptl_absorpt_coefficient_mu 0.240
_exptl_absorpt_correction_T_max 0.9370
_exptl_absorpt_correction_T_min 0.7903
_exptl_absorpt_correction_type multi-scan
_exptl_absorpt_process_details SADABS
_exptl_crystal_colour colourless
_exptl_crystal_density_diffrn 1.339
_exptl_crystal_density_method 'not measured'
_exptl_crystal_description prism
_exptl_crystal_F_000 1120
_exptl_crystal_size_max 0.41
_exptl_crystal_size_mid 0.31
_exptl_crystal_size_min 0.27
_refine_diff_density_max 0.219
_refine_diff_density_min -0.256
_refine_diff_density_rms 0.044
_refine_ls_extinction_method none
_refine_ls_goodness_of_fit_ref 1.033
_refine_ls_hydrogen_treatment mixed
_refine_ls_matrix_type full
_refine_ls_number_parameters 344
_refine_ls_number_reflns 5404
_refine_ls_number_restraints 0
_refine_ls_restrained_S_all 1.033
_refine_ls_R_factor_all 0.0832
_refine_ls_R_factor_gt 0.0457
_refine_ls_shift/su_max 0.000
_refine_ls_shift/su_mean 0.000
_refine_ls_structure_factor_coef Fsqd
_refine_ls_weighting_details 'calc w=1/[\s^2^(Fo^2^)+(0.0687P)^2^+0.0000P] where P=(Fo^2^+2Fc^2^)/3'
_refine_ls_weighting_scheme calc
_refine_ls_wR_factor_gt 0.1168
_refine_ls_wR_factor_ref 0.1286
_reflns_number_gt 3227
_reflns_number_total 5404
_reflns_threshold_expression >2sigma(I)
_cod_data_source_file b704195k.txt
_cod_data_source_block M
_cod_depositor_comments
;
The following automatic conversions were performed:
'_symmetry_cell_setting' value 'Monoclinic' changed to 'monoclinic'
according to '/home/saulius/struct/CIF-dictionaries/cif_core.dic'
dictionary named 'cif_core.dic' version 2.4.1 from 2010-06-29.

Automatic conversion script
Id: cif_fix_enum 1527 2010-12-29 10:47:43Z saulius 

The following automatic conversions were performed:

'_exptl_absorpt_correction_type' tag value 'multi-scans' was replaced
with 'multi-scan' value.

Automatic conversion script
Id: cif_fix_values 1646 2011-03-28 12:23:43Z adriana 
;
_cod_original_cell_volume 2647.4(8)
_cod_original_sg_symbol_H-M 'P 21/n'
_cod_database_code 7052193

loop_
_symmetry_equiv_pos_as_xyz
'x, y, z'
'-x+1/2, y+1/2, -z+1/2'
'-x, -y, -z'
'x-1/2, -y-1/2, z-1/2'

loop_
_atom_site_label
_atom_site_type_symbol
_atom_site_fract_x
_atom_site_fract_y
_atom_site_fract_z
_atom_site_U_iso_or_equiv
_atom_site_adp_type
_atom_site_occupancy
_atom_site_symmetry_multiplicity
_atom_site_calc_flag
_atom_site_refinement_flags
_atom_site_disorder_assembly
_atom_site_disorder_group
C1 C 0.1894(2) 0.07216(12) -0.09182(13) 0.0418(5) Uani 1 1 d . . .
C2 C 0.0577(3) 0.11129(16) -0.11313(17) 0.0733(8) Uani 1 1 d . . .
H2 H 0.0050 0.1212 -0.0719 0.088 Uiso 1 1 calc R . .
C3 C 0.0036(4) 0.13604(17) -0.19672(19) 0.0846(10) Uani 1 1 d . . .
H3 H -0.0849 0.1634 -0.2107 0.102 Uiso 1 1 calc R . .
C4 C 0.0770(3) 0.12130(13) -0.25976(16) 0.0606(7) Uani 1 1 d . . .
C40 C 0.0164(4) 0.14818(19) -0.35092(19) 0.1008(11) Uani 1 1 d . . .
H40A H -0.0744 0.1758 -0.3548 0.151 Uiso 0.57(4) 1 calc PR . .
H40B H -0.0077 0.1087 -0.3898 0.151 Uiso 0.57(4) 1 calc PR . .
H40C H 0.0927 0.1771 -0.3660 0.151 Uiso 0.57(4) 1 calc PR . .
H40D H 0.0814 0.1320 -0.3856 0.151 Uiso 0.43(4) 1 calc PR . .
H40E H 0.0148 0.1990 -0.3506 0.151 Uiso 0.43(4) 1 calc PR . .
H40F H -0.0856 0.1306 -0.3744 0.151 Uiso 0.43(4) 1 calc PR . .
C5 C 0.2063(3) 0.08028(15) -0.23681(16) 0.0660(7) Uani 1 1 d . . .
H5 H 0.2569 0.0686 -0.2784 0.079 Uiso 1 1 calc R . .
C6 C 0.2629(3) 0.05593(14) -0.15418(15) 0.0575(7) Uani 1 1 d . . .
H6 H 0.3512 0.0284 -0.1403 0.069 Uiso 1 1 calc R . .
S1 S 0.26882(6) 0.04502(3) 0.01506(4) 0.04383(18) Uani 1 1 d . . .
O1 O 0.31476(18) -0.02773(8) 0.01524(10) 0.0538(4) Uani 1 1 d . . .
O2 O 0.16693(19) 0.06563(9) 0.06488(10) 0.0605(5) Uani 1 1 d . . .
N1 N 0.4263(2) 0.08853(10) 0.05085(13) 0.0463(5) Uani 1 1 d . . .
C7 C 0.4240(3) 0.16706(12) 0.05158(15) 0.0493(6) Uani 1 1 d . . .
H7A H 0.4459 0.1839 0.1106 0.059 Uiso 1 1 calc R . .
H7B H 0.3230 0.1838 0.0211 0.059 Uiso 1 1 calc R . .
C8 C 0.5412(3) 0.19596(11) 0.00918(14) 0.0469(6) Uani 1 1 d . . .
C9 C 0.4958(4) 0.22569(14) -0.07249(17) 0.0697(8) Uani 1 1 d . . .
H9 H 0.3921 0.2291 -0.1003 0.084 Uiso 1 1 calc R . .
C10 C 0.6021(5) 0.25006(16) -0.1127(2) 0.0862(10) Uani 1 1 d . . .
H10 H 0.5698 0.2707 -0.1670 0.103 Uiso 1 1 calc R . .
C11 C 0.7551(4) 0.24433(15) -0.0738(2) 0.0797(9) Uani 1 1 d . . .
H11 H 0.8266 0.2603 -0.1019 0.096 Uiso 1 1 calc R . .
C12 C 0.8032(3) 0.21469(13) 0.00741(17) 0.0621(7) Uani 1 1 d . . .
H12 H 0.9074 0.2112 0.0341 0.075 Uiso 1 1 calc R . .
C13 C 0.6974(3) 0.19004(11) 0.04951(14) 0.0441(5) Uani 1 1 d . . .
N2 N 0.7412(2) 0.16270(10) 0.13418(11) 0.0454(5) Uani 1 1 d . . .
C14 C 0.8641(3) 0.12643(12) 0.16011(14) 0.0457(6) Uani 1 1 d . . .
H14 H 0.9188 0.1154 0.1202 0.055 Uiso 1 1 calc R . .
C15 C 0.9232(2) 0.10156(12) 0.24790(14) 0.0442(5) Uani 1 1 d . . .
C16 C 1.0639(3) 0.06658(14) 0.26877(17) 0.0583(7) Uani 1 1 d . . .
H16 H 1.1142 0.0588 0.2259 0.070 Uiso 1 1 calc R . .
C17 C 1.1299(3) 0.04331(16) 0.35119(18) 0.0666(7) Uani 1 1 d . . .
H17 H 1.2237 0.0200 0.3638 0.080 Uiso 1 1 calc R . .
C18 C 1.0568(3) 0.05473(15) 0.41440(17) 0.0635(7) Uani 1 1 d . . .
H18 H 1.1017 0.0392 0.4703 0.076 Uiso 1 1 calc R . .
C19 C 0.9174(3) 0.08898(14) 0.39658(15) 0.0592(7) Uani 1 1 d . . .
H19 H 0.8692 0.0963 0.4404 0.071 Uiso 1 1 calc R . .
C20 C 0.8491(2) 0.11245(12) 0.31430(14) 0.0464(6) Uani 1 1 d . . .
N3 N 0.7081(2) 0.14843(12) 0.29315(14) 0.0565(6) Uani 1 1 d . . .
S2 S 0.57115(8) 0.13941(4) 0.34070(4) 0.0610(2) Uani 1 1 d . . .
O3 O 0.6250(2) 0.15946(11) 0.42870(11) 0.0774(6) Uani 1 1 d . . .
O4 O 0.4438(2) 0.17564(10) 0.28561(11) 0.0736(6) Uani 1 1 d . . .
C21 C 0.5303(3) 0.04856(15) 0.33785(15) 0.0546(6) Uani 1 1 d . . .
C22 C 0.5788(3) 0.00652(18) 0.41162(16) 0.0633(7) Uani 1 1 d . . .
H22 H 0.6343 0.0266 0.4632 0.076 Uiso 1 1 calc R . .
C23 C 0.5449(3) -0.06386(18) 0.40806(18) 0.0696(8) Uani 1 1 d . . .
H23 H 0.5778 -0.0912 0.4576 0.084 Uiso 1 1 calc R . .
C24 C 0.4627(3) -0.09577(16) 0.33252(18) 0.0679(8) Uani 1 1 d . . .
C240 C 0.4287(5) -0.17331(19) 0.3303(2) 0.1058(12) Uani 1 1 d . . .
H24A H 0.5186 -0.1994 0.3280 0.159 Uiso 1 1 calc R . .
H24B H 0.3471 -0.1840 0.2803 0.159 Uiso 1 1 calc R . .
H24C H 0.3987 -0.1863 0.3813 0.159 Uiso 1 1 calc R . .
C25 C 0.4156(3) -0.05347(17) 0.25908(17) 0.0676(8) Uani 1 1 d . . .
H25 H 0.3602 -0.0737 0.2075 0.081 Uiso 1 1 calc R . .
C26 C 0.4497(3) 0.01719(16) 0.26173(16) 0.0593(7) Uani 1 1 d . . .
H26 H 0.4183 0.0444 0.2119 0.071 Uiso 1 1 calc R . .
H1A H 0.491(3) 0.0727(12) 0.0308(15) 0.046(7) Uiso 1 1 d . . .
H3A H 0.676(3) 0.1596(13) 0.2404(16) 0.056(8) Uiso 1 1 d . . .

loop_
_atom_site_aniso_label
_atom_site_aniso_U_11
_atom_site_aniso_U_22
_atom_site_aniso_U_33
_atom_site_aniso_U_23
_atom_site_aniso_U_13
_atom_site_aniso_U_12
C1 0.0372(12) 0.0485(13) 0.0398(13) -0.0023(10) 0.0100(10) -0.0006(10)
C2 0.0651(18) 0.103(2) 0.0515(17) -0.0035(15) 0.0138(14) 0.0338(17)
C3 0.076(2) 0.104(2) 0.062(2) 0.0029(17) -0.0015(17) 0.0460(18)
C4 0.0706(18) 0.0577(16) 0.0477(15) 0.0091(12) 0.0049(14) 0.0004(14)
C40 0.126(3) 0.101(3) 0.064(2) 0.0284(18) 0.005(2) 0.016(2)
C5 0.0683(18) 0.089(2) 0.0463(16) 0.0097(14) 0.0253(13) 0.0096(16)
C6 0.0526(15) 0.0789(18) 0.0443(14) 0.0083(13) 0.0181(12) 0.0190(13)
S1 0.0417(3) 0.0521(4) 0.0397(3) 0.0017(3) 0.0143(2) 0.0011(3)
O1 0.0589(10) 0.0453(10) 0.0570(10) 0.0060(8) 0.0147(8) 0.0014(8)
O2 0.0552(10) 0.0843(12) 0.0487(10) -0.0021(9) 0.0257(8) 0.0021(9)
N1 0.0417(12) 0.0465(12) 0.0496(12) 0.0021(9) 0.0098(10) 0.0049(9)
C7 0.0474(14) 0.0466(14) 0.0520(14) -0.0044(11) 0.0096(11) 0.0064(11)
C8 0.0636(16) 0.0335(12) 0.0445(14) 0.0001(10) 0.0159(12) 0.0041(11)
C9 0.091(2) 0.0566(16) 0.0617(18) 0.0127(14) 0.0198(16) 0.0189(15)
C10 0.135(3) 0.069(2) 0.067(2) 0.0319(16) 0.049(2) 0.030(2)
C11 0.122(3) 0.0562(18) 0.083(2) 0.0128(16) 0.066(2) 0.0026(18)
C12 0.0750(18) 0.0587(16) 0.0633(17) -0.0029(13) 0.0369(15) -0.0097(14)
C13 0.0561(15) 0.0381(13) 0.0435(13) -0.0074(10) 0.0223(12) -0.0053(11)
N2 0.0466(12) 0.0512(11) 0.0411(11) -0.0063(9) 0.0163(9) -0.0073(9)
C14 0.0414(14) 0.0570(14) 0.0446(14) -0.0139(11) 0.0220(11) -0.0091(11)
C15 0.0346(12) 0.0583(14) 0.0418(13) -0.0074(11) 0.0137(10) -0.0055(11)
C16 0.0426(14) 0.0770(18) 0.0608(17) -0.0049(14) 0.0231(13) 0.0008(13)
C17 0.0391(14) 0.092(2) 0.0706(19) 0.0072(15) 0.0174(13) 0.0108(13)
C18 0.0443(15) 0.088(2) 0.0558(16) 0.0112(14) 0.0086(13) -0.0002(14)
C19 0.0506(16) 0.0860(19) 0.0445(15) 0.0037(13) 0.0186(12) -0.0010(14)
C20 0.0361(13) 0.0609(15) 0.0442(14) -0.0034(11) 0.0144(10) -0.0001(11)
N3 0.0510(13) 0.0819(15) 0.0413(13) 0.0081(11) 0.0205(10) 0.0148(11)
S2 0.0520(4) 0.0908(5) 0.0482(4) 0.0005(3) 0.0272(3) 0.0166(4)
O3 0.0795(13) 0.1116(16) 0.0500(11) -0.0112(10) 0.0329(10) 0.0122(11)
O4 0.0595(11) 0.0962(14) 0.0726(12) 0.0116(10) 0.0303(10) 0.0327(10)
C21 0.0360(13) 0.0906(19) 0.0429(14) 0.0038(13) 0.0205(11) 0.0114(12)
C22 0.0480(15) 0.106(2) 0.0385(15) 0.0092(15) 0.0153(12) 0.0107(15)
C23 0.0604(17) 0.100(2) 0.0493(17) 0.0235(16) 0.0166(14) 0.0200(17)
C24 0.0594(17) 0.087(2) 0.0596(18) 0.0090(16) 0.0187(14) 0.0170(15)
C240 0.113(3) 0.105(3) 0.090(3) 0.008(2) 0.009(2) 0.012(2)
C25 0.0571(17) 0.099(2) 0.0444(16) 0.0001(15) 0.0092(13) 0.0106(16)
C26 0.0489(15) 0.092(2) 0.0386(15) 0.0119(14) 0.0137(12) 0.0190(14)

loop_
_atom_type_symbol
_atom_type_description
_atom_type_scat_dispersion_real
_atom_type_scat_dispersion_imag
_atom_type_scat_source
C C 0.0033 0.0016 'International Tables Vol C Tables 4.2.6.8 and 6.1.1.4'
H H 0.0000 0.0000 'International Tables Vol C Tables 4.2.6.8 and 6.1.1.4'
N N 0.0061 0.0033 'International Tables Vol C Tables 4.2.6.8 and 6.1.1.4'
O O 0.0106 0.0060 'International Tables Vol C Tables 4.2.6.8 and 6.1.1.4'
S S 0.1246 0.1234 'International Tables Vol C Tables 4.2.6.8 and 6.1.1.4'

loop_
_geom_angle_atom_site_label_1
_geom_angle_atom_site_label_2
_geom_angle_atom_site_label_3
_geom_angle
_geom_angle_site_symmetry_1
_geom_angle_site_symmetry_3
_geom_angle_publ_flag
C2 C1 C6 119.6(2) . . ?
C2 C1 S1 120.67(18) . . ?
C6 C1 S1 119.67(17) . . ?
C1 C2 C3 119.3(3) . . ?
C1 C2 H2 120.4 . . ?
C3 C2 H2 120.4 . . ?
C4 C3 C2 121.9(3) . . ?
C4 C3 H3 119.0 . . ?
C2 C3 H3 119.0 . . ?
C5 C4 C3 117.3(2) . . ?
C5 C4 C40 121.2(3) . . ?
C3 C4 C40 121.5(3) . . ?
C4 C40 H40A 109.5 . . ?
C4 C40 H40B 109.5 . . ?
H40A C40 H40B 109.5 . . ?
C4 C40 H40C 109.5 . . ?
H40A C40 H40C 109.5 . . ?
H40B C40 H40C 109.5 . . ?
C4 C40 H40D 109.5 . . ?
H40A C40 H40D 141.1 . . ?
H40B C40 H40D 56.3 . . ?
H40C C40 H40D 56.3 . . ?
C4 C40 H40E 109.5 . . ?
H40A C40 H40E 56.3 . . ?
H40B C40 H40E 141.1 . . ?
H40C C40 H40E 56.3 . . ?
H40D C40 H40E 109.5 . . ?
C4 C40 H40F 109.5 . . ?
H40A C40 H40F 56.3 . . ?
H40B C40 H40F 56.3 . . ?
H40C C40 H40F 141.1 . . ?
H40D C40 H40F 109.5 . . ?
H40E C40 H40F 109.5 . . ?
C4 C5 C6 121.8(2) . . ?
C4 C5 H5 119.1 . . ?
C6 C5 H5 119.1 . . ?
C5 C6 C1 120.1(2) . . ?
C5 C6 H6 120.0 . . ?
C1 C6 H6 120.0 . . ?
O2 S1 O1 119.36(10) . . ?
O2 S1 N1 107.54(11) . . ?
O1 S1 N1 104.97(10) . . ?
O2 S1 C1 108.05(10) . . ?
O1 S1 C1 109.02(10) . . ?
N1 S1 C1 107.30(10) . . ?
C7 N1 S1 119.93(16) . . ?
C7 N1 H1A 113.0(17) . . ?
S1 N1 H1A 109.8(17) . . ?
N1 C7 C8 110.27(18) . . ?
N1 C7 H7A 109.6 . . ?
C8 C7 H7A 109.6 . . ?
N1 C7 H7B 109.6 . . ?
C8 C7 H7B 109.6 . . ?
H7A C7 H7B 108.1 . . ?
C9 C8 C13 119.0(2) . . ?
C9 C8 C7 120.4(2) . . ?
C13 C8 C7 120.5(2) . . ?
C10 C9 C8 120.7(3) . . ?
C10 C9 H9 119.7 . . ?
C8 C9 H9 119.7 . . ?
C11 C10 C9 120.7(3) . . ?
C11 C10 H10 119.7 . . ?
C9 C10 H10 119.7 . . ?
C10 C11 C12 119.7(3) . . ?
C10 C11 H11 120.2 . . ?
C12 C11 H11 120.2 . . ?
C11 C12 C13 120.6(3) . . ?
C11 C12 H12 119.7 . . ?
C13 C12 H12 119.7 . . ?
C12 C13 C8 119.3(2) . . ?
C12 C13 N2 122.4(2) . . ?
C8 C13 N2 118.1(2) . . ?
C14 N2 C13 120.73(19) . . ?
N2 C14 C15 124.0(2) . . ?
N2 C14 H14 118.0 . . ?
C15 C14 H14 118.0 . . ?
C16 C15 C20 118.0(2) . . ?
C16 C15 C14 118.0(2) . . ?
C20 C15 C14 124.0(2) . . ?
C17 C16 C15 121.5(2) . . ?
C17 C16 H16 119.3 . . ?
C15 C16 H16 119.3 . . ?
C18 C17 C16 119.5(2) . . ?
C18 C17 H17 120.2 . . ?
C16 C17 H17 120.2 . . ?
C17 C18 C19 120.9(2) . . ?
C17 C18 H18 119.5 . . ?
C19 C18 H18 119.5 . . ?
C20 C19 C18 120.4(2) . . ?
C20 C19 H19 119.8 . . ?
C18 C19 H19 119.8 . . ?
C19 C20 N3 122.6(2) . . ?
C19 C20 C15 119.6(2) . . ?
N3 C20 C15 117.8(2) . . ?
C20 N3 S2 126.19(18) . . ?
C20 N3 H3A 114.5(16) . . ?
S2 N3 H3A 113.0(16) . . ?
O3 S2 O4 119.96(12) . . ?
O3 S2 N3 109.50(12) . . ?
O4 S2 N3 104.42(11) . . ?
O3 S2 C21 107.58(12) . . ?
O4 S2 C21 108.77(12) . . ?
N3 S2 C21 105.76(11) . . ?
C26 C21 C22 118.8(3) . . ?
C26 C21 S2 120.1(2) . . ?
C22 C21 S2 121.1(2) . . ?
C23 C22 C21 120.1(3) . . ?
C23 C22 H22 120.0 . . ?
C21 C22 H22 120.0 . . ?
C22 C23 C24 121.7(3) . . ?
C22 C23 H23 119.2 . . ?
C24 C23 H23 119.2 . . ?
C23 C24 C25 117.8(3) . . ?
C23 C24 C240 120.5(3) . . ?
C25 C24 C240 121.7(3) . . ?
C24 C240 H24A 109.5 . . ?
C24 C240 H24B 109.5 . . ?
H24A C240 H24B 109.5 . . ?
C24 C240 H24C 109.5 . . ?
H24A C240 H24C 109.5 . . ?
H24B C240 H24C 109.5 . . ?
C26 C25 C24 121.0(3) . . ?
C26 C25 H25 119.5 . . ?
C24 C25 H25 119.5 . . ?
C25 C26 C21 120.5(2) . . ?
C25 C26 H26 119.7 . . ?
C21 C26 H26 119.7 . . ?

loop_
_geom_bond_atom_site_label_1
_geom_bond_atom_site_label_2
_geom_bond_distance
_geom_bond_site_symmetry_2
_geom_bond_publ_flag
C1 C2 1.367(3) . ?
C1 C6 1.374(3) . ?
C1 S1 1.755(2) . ?
C2 C3 1.384(4) . ?
C2 H2 0.9300 . ?
C3 C4 1.376(4) . ?
C3 H3 0.9300 . ?
C4 C5 1.371(4) . ?
C4 C40 1.510(4) . ?
C40 H40A 0.9600 . ?
C40 H40B 0.9600 . ?
C40 H40C 0.9600 . ?
C40 H40D 0.9600 . ?
C40 H40E 0.9600 . ?
C40 H40F 0.9600 . ?
C5 C6 1.371(3) . ?
C5 H5 0.9300 . ?
C6 H6 0.9300 . ?
S1 O2 1.4235(16) . ?
S1 O1 1.4348(16) . ?
S1 N1 1.615(2) . ?
N1 C7 1.483(3) . ?
N1 H1A 0.80(2) . ?
C7 C8 1.504(3) . ?
C7 H7A 0.9700 . ?
C7 H7B 0.9700 . ?
C8 C9 1.386(3) . ?
C8 C13 1.397(3) . ?
C9 C10 1.370(4) . ?
C9 H9 0.9300 . ?
C10 C11 1.366(4) . ?
C10 H10 0.9300 . ?
C11 C12 1.380(4) . ?
C11 H11 0.9300 . ?
C12 C13 1.389(3) . ?
C12 H12 0.9300 . ?
C13 N2 1.411(3) . ?
N2 C14 1.279(3) . ?
C14 C15 1.449(3) . ?
C14 H14 0.9300 . ?
C15 C16 1.394(3) . ?
C15 C20 1.415(3) . ?
C16 C17 1.374(3) . ?
C16 H16 0.9300 . ?
C17 C18 1.366(3) . ?
C17 H17 0.9300 . ?
C18 C19 1.379(3) . ?
C18 H18 0.9300 . ?
C19 C20 1.377(3) . ?
C19 H19 0.9300 . ?
C20 N3 1.406(3) . ?
N3 S2 1.625(2) . ?
N3 H3A 0.85(2) . ?
S2 O3 1.4205(18) . ?
S2 O4 1.4302(18) . ?
S2 C21 1.753(3) . ?
C21 C26 1.382(3) . ?
C21 C22 1.398(3) . ?
C22 C23 1.362(4) . ?
C22 H22 0.9300 . ?
C23 C24 1.384(4) . ?
C23 H23 0.9300 . ?
C24 C25 1.396(4) . ?
C24 C240 1.495(4) . ?
C240 H24A 0.9600 . ?
C240 H24B 0.9600 . ?
C240 H24C 0.9600 . ?
C25 C26 1.368(4) . ?
C25 H25 0.9300 . ?
C26 H26 0.9300 . ?

loop_
_geom_hbond_atom_site_label_D
_geom_hbond_atom_site_label_H
_geom_hbond_atom_site_label_A
_geom_hbond_distance_DH
_geom_hbond_distance_HA
_geom_hbond_distance_DA
_geom_hbond_angle_DHA
_geom_hbond_site_symmetry_A
N3 H3A N2 0.85(2) 1.95(2) 2.660(3) 141(2) .
N1 H1A O1 0.80(2) 2.24(2) 3.038(3) 176(2) 3_655

loop_
_geom_torsion_atom_site_label_1
_geom_torsion_atom_site_label_2
_geom_torsion_atom_site_label_3
_geom_torsion_atom_site_label_4
_geom_torsion
_geom_torsion_site_symmetry_1
_geom_torsion_site_symmetry_2
_geom_torsion_site_symmetry_3
_geom_torsion_site_symmetry_4
_geom_torsion_publ_flag
C6 C1 C2 C3 -2.3(4) . . . . ?
S1 C1 C2 C3 175.6(2) . . . . ?
C1 C2 C3 C4 1.3(5) . . . . ?
C2 C3 C4 C5 0.5(5) . . . . ?
C2 C3 C4 C40 179.6(3) . . . . ?
C3 C4 C5 C6 -1.4(4) . . . . ?
C40 C4 C5 C6 179.6(3) . . . . ?
C4 C5 C6 C1 0.4(4) . . . . ?
C2 C1 C6 C5 1.5(4) . . . . ?
S1 C1 C6 C5 -176.4(2) . . . . ?
C2 C1 S1 O2 4.8(2) . . . . ?
C6 C1 S1 O2 -177.33(19) . . . . ?
C2 C1 S1 O1 136.0(2) . . . . ?
C6 C1 S1 O1 -46.2(2) . . . . ?
C2 C1 S1 N1 -110.9(2) . . . . ?
C6 C1 S1 N1 67.0(2) . . . . ?
O2 S1 N1 C7 -57.8(2) . . . . ?
O1 S1 N1 C7 174.13(17) . . . . ?
C1 S1 N1 C7 58.2(2) . . . . ?
S1 N1 C7 C8 -128.96(18) . . . . ?
N1 C7 C8 C9 106.0(2) . . . . ?
N1 C7 C8 C13 -70.7(3) . . . . ?
C13 C8 C9 C10 -1.1(4) . . . . ?
C7 C8 C9 C10 -177.9(2) . . . . ?
C8 C9 C10 C11 1.3(4) . . . . ?
C9 C10 C11 C12 -1.0(5) . . . . ?
C10 C11 C12 C13 0.6(4) . . . . ?
C11 C12 C13 C8 -0.5(3) . . . . ?
C11 C12 C13 N2 -176.7(2) . . . . ?
C9 C8 C13 C12 0.7(3) . . . . ?
C7 C8 C13 C12 177.5(2) . . . . ?
C9 C8 C13 N2 177.1(2) . . . . ?
C7 C8 C13 N2 -6.1(3) . . . . ?
C12 C13 N2 C14 -36.0(3) . . . . ?
C8 C13 N2 C14 147.7(2) . . . . ?
C13 N2 C14 C15 174.74(19) . . . . ?
N2 C14 C15 C16 -175.8(2) . . . . ?
N2 C14 C15 C20 2.3(4) . . . . ?
C20 C15 C16 C17 -0.2(4) . . . . ?
C14 C15 C16 C17 178.0(2) . . . . ?
C15 C16 C17 C18 -0.2(4) . . . . ?
C16 C17 C18 C19 0.3(4) . . . . ?
C17 C18 C19 C20 0.0(4) . . . . ?
C18 C19 C20 N3 -179.1(2) . . . . ?
C18 C19 C20 C15 -0.3(4) . . . . ?
C16 C15 C20 C19 0.4(3) . . . . ?
C14 C15 C20 C19 -177.6(2) . . . . ?
C16 C15 C20 N3 179.3(2) . . . . ?
C14 C15 C20 N3 1.3(3) . . . . ?
C19 C20 N3 S2 -28.7(3) . . . . ?
C15 C20 N3 S2 152.43(19) . . . . ?
C20 N3 S2 O3 61.5(2) . . . . ?
C20 N3 S2 O4 -168.8(2) . . . . ?
C20 N3 S2 C21 -54.1(2) . . . . ?
O3 S2 C21 C26 168.06(18) . . . . ?
O4 S2 C21 C26 36.7(2) . . . . ?
N3 S2 C21 C26 -75.0(2) . . . . ?
O3 S2 C21 C22 -12.3(2) . . . . ?
O4 S2 C21 C22 -143.69(19) . . . . ?
N3 S2 C21 C22 104.6(2) . . . . ?
C26 C21 C22 C23 -0.8(3) . . . . ?
S2 C21 C22 C23 179.6(2) . . . . ?
C21 C22 C23 C24 0.1(4) . . . . ?
C22 C23 C24 C25 0.3(4) . . . . ?
C22 C23 C24 C240 179.3(3) . . . . ?
C23 C24 C25 C26 0.0(4) . . . . ?
C240 C24 C25 C26 -178.9(3) . . . . ?
C24 C25 C26 C21 -0.8(4) . . . . ?
C22 C21 C26 C25 1.2(3) . . . . ?
S2 C21 C26 C25 -179.21(19) . . . . ?
